data_1512216
loop_
_publ_author_name
'Gicquel, Maxime'
'Gomez, Catherine'
'Retailleau, Pascal'
'Voituriez, Arnaud'
'Marinetti, Angela'

_publ_section_title
;
 Synthesis of 3,3'-Spirocyclic Oxindoles via Phosphine Catalyzed [4 + 2]
 Cyclizations.
;
_journal_issue 15
_journal_name_full 'Organic letters'
_journal_page_first 4002
_journal_page_last 4005
_journal_paper_doi 10.1021/ol401798w
_journal_volume 15
_journal_year 2013
_chemical_formula_moiety 'C30 H27 N O4'
_chemical_formula_sum 'C30 H27 N O4'
_chemical_formula_weight 465.52
_chemical_name_systematic
;
 ?
;
_space_group_crystal_system orthorhombic
_space_group_IT_number 61
_space_group_name_Hall '-P 2ac 2ab'
_space_group_name_H-M_alt 'P b c a'
_symmetry_space_group_name_Hall '-P 2ac 2ab'
_symmetry_space_group_name_H-M 'P b c a'
_atom_sites_solution_hydrogens difmap
_atom_sites_solution_primary direct
_atom_sites_solution_secondary difmap
_audit_creation_method SHELXL-2012
_cell_angle_alpha 90
_cell_angle_beta 90
_cell_angle_gamma 90
_cell_formula_units_Z 8
_cell_length_a 9.17750(10)
_cell_length_b 16.5720(3)
_cell_length_c 33.404(2)
_cell_measurement_reflns_used 11076
_cell_measurement_temperature 293(2)
_cell_measurement_theta_max 68.2
_cell_measurement_theta_min 2.6
_cell_volume 5080.4(3)
_computing_cell_refinement 'CrystalClear-SM Expert 2.0 r4 (Rigaku, 2009)'
_computing_data_collection 'CrystalClear-SM Expert 2.0 r4 (Rigaku, 2009)'
_computing_data_reduction 'CrystalClear-SM Expert 2.0 r4 (Rigaku, 2009)'
_computing_molecular_graphics 'PLATON (Spek, 2003)'
_computing_publication_material 'SHELXL97 (Sheldrick, 2008)'
_computing_structure_refinement 'SHELXL-2012 (Sheldrick, 2012)'
_computing_structure_solution 'SIR97 (Altomare, 1999)'
_diffrn_ambient_temperature 293(2)
_diffrn_detector_type 'RAPID II large area curved imaging plate detector '
_diffrn_measured_fraction_theta_full 0.990
_diffrn_measured_fraction_theta_max 0.989
_diffrn_measurement_device_type 'Rigaku rapid II RAXIS conversion'
_diffrn_measurement_method 'profile data from \w-scans'
_diffrn_radiation_monochromator 'CMF mirrors'
_diffrn_radiation_source 'mm007 HF rotating anode'
_diffrn_radiation_type CuK\a
_diffrn_radiation_wavelength 1.54187
_diffrn_reflns_av_R_equivalents 0.0326
_diffrn_reflns_av_unetI/netI 0.0252
_diffrn_reflns_Laue_measured_fraction_full 0.990
_diffrn_reflns_Laue_measured_fraction_max 0.989
_diffrn_reflns_limit_h_max 6
_diffrn_reflns_limit_h_min -10
_diffrn_reflns_limit_k_max 19
_diffrn_reflns_limit_k_min -19
_diffrn_reflns_limit_l_max 38
_diffrn_reflns_limit_l_min -40
_diffrn_reflns_number 27182
_diffrn_reflns_point_group_measured_fraction_full 0.990
_diffrn_reflns_point_group_measured_fraction_max 0.989
_diffrn_reflns_theta_full 67.687
_diffrn_reflns_theta_max 68.238
_diffrn_reflns_theta_min 2.646
_exptl_absorpt_coefficient_mu 0.646
_exptl_absorpt_correction_T_max 0.95
_exptl_absorpt_correction_T_min 0.66
_exptl_absorpt_correction_type multi-scan
_exptl_crystal_colour colourless
_exptl_crystal_density_diffrn 1.217
_exptl_crystal_description plate
_exptl_crystal_F_000 1968
_exptl_crystal_size_max 0.450
_exptl_crystal_size_mid 0.210
_exptl_crystal_size_min 0.090
_refine_diff_density_max 0.244
_refine_diff_density_min -0.205
_refine_diff_density_rms 0.039
_refine_ls_extinction_coef 0.00074(9)
_refine_ls_extinction_expression Fc^*^=kFc[1+0.001xFc^2^\l^3^/sin(2\q)]^-1/4^
_refine_ls_extinction_method SHELXL
_refine_ls_goodness_of_fit_ref 1.164
_refine_ls_hydrogen_treatment constr
_refine_ls_matrix_type full
_refine_ls_number_parameters 319
_refine_ls_number_reflns 4589
_refine_ls_number_restraints 0
_refine_ls_restrained_S_all 1.164
_refine_ls_R_factor_all 0.0563
_refine_ls_R_factor_gt 0.0451
_refine_ls_shift/su_max 0.000
_refine_ls_shift/su_mean 0.000
_refine_ls_structure_factor_coef Fsqd
_refine_ls_weighting_details
;
 w=1/[\s^2^(Fo^2^)+(0.0556P)^2^+1.6082P]
 where P=(Fo^2^+2Fc^2^)/3
;
_refine_ls_weighting_scheme calc
_refine_ls_wR_factor_gt 0.1177
_refine_ls_wR_factor_ref 0.1381
_reflns_Friedel_coverage 0.000
_reflns_number_gt 3672
_reflns_number_total 4594
_reflns_threshold_expression 'I > 2\s(I)'
_cod_data_source_file ol401798w_si_002.cif
_cod_data_source_block compound_5a
_cod_depositor_comments
;
The following automatic conversions were performed:

'_exptl_absorpt_correction_type' value 'Multi-scan' changed to
'multi-scan' according to
/home/saulius/struct/CIF-dictionaries/cif_core.dic dictionary named
'cif_core.dic' version 2.4.2 from 2011-04-26.

Automatic conversion script
Id: cif_fix_values 1891 2012-01-12 08:04:46Z andrius 
;
_cod_database_code 1512216
_shelx_space_group_comment
;
The symmetry employed for this shelxl refinement is uniquely defined
by the following loop, which should always be used as a source of
symmetry information in preference to the above space-group names.
They are only intended as comments.
;
_shelxl_version_number 2012-9

loop_
_space_group_symop_operation_xyz
'x, y, z'
'x+1/2, -y+1/2, -z'
'-x, y+1/2, -z+1/2'
'-x+1/2, -y, z+1/2'
'-x, -y, -z'
'-x-1/2, y-1/2, z'
'x, -y-1/2, z-1/2'
'x-1/2, y, -z-1/2'

loop_
_atom_site_label
_atom_site_type_symbol
_atom_site_fract_x
_atom_site_fract_y
_atom_site_fract_z
_atom_site_U_iso_or_equiv
_atom_site_adp_type
_atom_site_occupancy
_atom_site_site_symmetry_order
_atom_site_calc_flag
_atom_site_refinement_flags_posn
_atom_site_refinement_flags_adp
O1 O 0.08051(13) 0.95105(7) 0.40392(4) 0.0469(3) Uani 1 1 d . .
N2 N -0.16341(15) 0.98212(8) 0.39203(4) 0.0402(3) Uani 1 1 d . .
O3 O -0.14825(16) 0.92504(8) 0.47954(4) 0.0559(4) Uani 1 1 d . .
C1 C -0.10582(18) 0.84615(9) 0.40942(5) 0.0347(4) Uani 1 1 d . .
C13 C -0.26684(18) 0.86065(10) 0.40919(5) 0.0373(4) Uani 1 1 d . .
C23 C -0.10445(19) 0.82864(10) 0.33366(5) 0.0386(4) Uani 1 1 d . .
C8 C -0.29707(18) 0.93905(10) 0.39717(5) 0.0403(4) Uani 1 1 d . .
C5 C 0.09564(18) 0.76183(10) 0.37666(5) 0.0392(4) Uani 1 1 d . .
H5 H 0.1568 0.8099 0.3799 0.047 Uiso 1 1 calc R U
C7 C -0.04652(18) 0.93135(10) 0.40198(5) 0.0364(4) Uani 1 1 d . .
C2 C -0.0480(2) 0.81218(11) 0.44864(5) 0.0427(4) Uani 1 1 d . .
C17 C 0.1488(2) 0.71642(11) 0.34002(6) 0.0446(4) Uani 1 1 d . .
C6 C -0.06373(18) 0.78972(9) 0.37323(5) 0.0359(4) Uani 1 1 d . .
H6 H -0.1240 0.7412 0.3757 0.043 Uiso 1 1 calc R U
O2 O -0.0915(2) 0.82177(11) 0.51939(4) 0.0880(6) Uani 1 1 d . .
C4 C 0.1098(2) 0.71067(11) 0.41474(6) 0.0493(5) Uani 1 1 d . .
H4A H 0.0624 0.6591 0.4105 0.059 Uiso 1 1 calc R U
H4B H 0.2121 0.7005 0.4200 0.059 Uiso 1 1 calc R U
C12 C -0.3783(2) 0.80835(12) 0.41868(6) 0.0495(5) Uani 1 1 d . .
H12 H -0.3583 0.7562 0.4273 0.059 Uiso 1 1 calc R U
O4 O -0.2619(2) 1.10276(10) 0.37781(8) 0.1107(8) Uani 1 1 d . .
C24 C -0.0185(2) 0.88658(11) 0.31532(5) 0.0475(4) Uani 1 1 d . .
H24 H 0.0710 0.9002 0.3265 0.057 Uiso 1 1 calc R U
C3 C 0.0440(2) 0.75059(12) 0.45030(6) 0.0504(5) Uani 1 1 d . .
H3 H 0.0691 0.7310 0.4754 0.061 Uiso 1 1 calc R U
C25 C -0.0641(2) 0.92443(13) 0.28066(6) 0.0584(5) Uani 1 1 d . .
H25 H -0.0060 0.9640 0.2690 0.070 Uiso 1 1 calc R U
C14 C -0.0975(2) 0.85093(13) 0.48660(6) 0.0529(5) Uani 1 1 d . .
C22 C 0.2763(2) 0.73853(14) 0.32099(6) 0.0600(5) Uani 1 1 d . .
H22 H 0.3296 0.7821 0.3306 0.072 Uiso 1 1 calc R U
C29 C -0.1521(2) 1.06402(12) 0.38145(7) 0.0585(5) Uani 1 1 d . .
C21 C 0.3261(3) 0.69670(17) 0.28771(8) 0.0785(7) Uani 1 1 d . .
H21 H 0.4124 0.7121 0.2753 0.094 Uiso 1 1 calc R U
C28 C -0.2350(2) 0.80816(13) 0.31544(6) 0.0552(5) Uani 1 1 d . .
H28 H -0.2936 0.7686 0.3269 0.066 Uiso 1 1 calc R U
C9 C -0.4396(2) 0.96525(13) 0.39263(7) 0.0572(5) Uani 1 1 d . .
H9 H -0.4601 1.0172 0.3837 0.069 Uiso 1 1 calc R U
C11 C -0.5214(2) 0.83505(14) 0.41514(7) 0.0629(6) Uani 1 1 d . .
H11 H -0.5977 0.8007 0.4219 0.075 Uiso 1 1 calc R U
C30 C -0.0064(3) 1.10025(13) 0.37568(9) 0.0760(7) Uani 1 1 d . .
H30A H -0.0170 1.1550 0.3668 0.114 Uiso 1 1 calc R U
H30B H 0.0463 1.0700 0.3559 0.114 Uiso 1 1 calc R U
H30C H 0.0460 1.0993 0.4005 0.114 Uiso 1 1 calc R U
C10 C -0.5509(2) 0.91129(15) 0.40181(7) 0.0670(6) Uani 1 1 d . .
H10 H -0.6474 0.9275 0.3988 0.080 Uiso 1 1 calc R U
C18 C 0.0719(3) 0.65138(13) 0.32494(7) 0.0649(6) Uani 1 1 d . .
H18 H -0.0141 0.6353 0.3373 0.078 Uiso 1 1 calc R U
C27 C -0.2792(3) 0.84568(16) 0.28054(7) 0.0738(7) Uani 1 1 d . .
H27 H -0.3671 0.8313 0.2687 0.089 Uiso 1 1 calc R U
C15 C -0.2096(3) 0.97023(16) 0.51240(7) 0.0780(7) Uani 1 1 d . .
H15A H -0.1352 0.9814 0.5323 0.094 Uiso 1 1 calc R U
H15B H -0.2871 0.9396 0.5250 0.094 Uiso 1 1 calc R U
C26 C -0.1939(3) 0.90412(15) 0.26334(7) 0.0709(7) Uani 1 1 d . .
H26 H -0.2242 0.9298 0.2400 0.085 Uiso 1 1 calc R U
C19 C 0.1218(3) 0.61008(17) 0.29166(9) 0.0850(8) Uani 1 1 d . .
H19 H 0.0689 0.5665 0.2819 0.102 Uiso 1 1 calc R U
C20 C 0.2480(4) 0.63261(18) 0.27303(8) 0.0859(8) Uani 1 1 d . .
H20 H 0.2807 0.6047 0.2506 0.103 Uiso 1 1 calc R U
C16 C -0.2676(4) 1.0466(2) 0.49590(9) 0.1107(11) Uani 1 1 d . .
H16A H -0.3015 1.0801 0.5174 0.166 Uiso 1 1 calc R U
H16B H -0.3469 1.0351 0.4781 0.166 Uiso 1 1 calc R U
H16C H -0.1919 1.0742 0.4815 0.166 Uiso 1 1 calc R U

loop_
_atom_site_aniso_label
_atom_site_aniso_U_11
_atom_site_aniso_U_22
_atom_site_aniso_U_33
_atom_site_aniso_U_23
_atom_site_aniso_U_13
_atom_site_aniso_U_12
O1 0.0393(7) 0.0424(7) 0.0590(8) -0.0028(6) -0.0015(6) -0.0073(5)
N2 0.0381(8) 0.0317(7) 0.0508(8) 0.0003(6) 0.0009(6) 0.0021(6)
O3 0.0708(9) 0.0581(9) 0.0389(7) -0.0094(6) 0.0034(6) 0.0027(7)
C1 0.0361(9) 0.0330(8) 0.0351(8) 0.0011(6) -0.0002(7) -0.0011(7)
C13 0.0350(9) 0.0406(9) 0.0362(8) -0.0034(7) 0.0003(7) -0.0039(7)
C23 0.0442(9) 0.0364(9) 0.0352(8) -0.0021(7) -0.0015(7) 0.0063(7)
C8 0.0332(9) 0.0403(9) 0.0475(10) -0.0048(7) 0.0012(7) 0.0001(7)
C5 0.0401(9) 0.0330(8) 0.0445(9) 0.0012(7) -0.0033(7) 0.0020(7)
C7 0.0395(9) 0.0346(9) 0.0350(8) -0.0020(6) 0.0006(7) -0.0026(7)
C2 0.0473(10) 0.0444(10) 0.0363(9) 0.0052(7) -0.0034(8) -0.0061(8)
C17 0.0463(10) 0.0380(9) 0.0495(10) 0.0018(7) -0.0017(8) 0.0104(8)
C6 0.0411(9) 0.0303(8) 0.0365(9) 0.0006(6) -0.0017(7) -0.0006(7)
O2 0.1277(16) 0.0960(13) 0.0402(8) 0.0144(8) 0.0105(9) 0.0173(11)
C4 0.0546(11) 0.0413(10) 0.0519(11) 0.0065(8) -0.0083(9) 0.0075(8)
C12 0.0433(11) 0.0517(11) 0.0536(11) -0.0003(8) 0.0015(8) -0.0081(8)
O4 0.0683(12) 0.0460(9) 0.218(3) 0.0285(12) -0.0192(14) 0.0103(8)
C24 0.0488(11) 0.0504(11) 0.0433(10) 0.0061(8) 0.0012(8) 0.0038(8)
C3 0.0592(12) 0.0497(11) 0.0425(10) 0.0111(8) -0.0075(9) 0.0014(9)
C25 0.0670(14) 0.0608(13) 0.0475(11) 0.0161(9) 0.0056(10) 0.0053(10)
C14 0.0598(12) 0.0606(12) 0.0383(10) 0.0031(9) 0.0007(9) -0.0039(10)
C22 0.0585(13) 0.0590(13) 0.0624(13) 0.0004(10) 0.0087(10) 0.0044(10)
C29 0.0582(13) 0.0349(10) 0.0824(15) 0.0058(9) -0.0039(11) 0.0034(9)
C21 0.0797(17) 0.0864(18) 0.0695(15) -0.0015(13) 0.0261(13) 0.0140(14)
C28 0.0586(12) 0.0585(12) 0.0484(11) 0.0055(9) -0.0128(9) -0.0075(10)
C9 0.0467(11) 0.0511(11) 0.0737(14) -0.0024(10) -0.0033(10) 0.0102(9)
C11 0.0435(11) 0.0714(14) 0.0738(14) -0.0051(11) 0.0055(10) -0.0162(10)
C30 0.0682(15) 0.0436(12) 0.116(2) 0.0198(12) 0.0097(14) -0.0080(11)
C10 0.0387(11) 0.0781(16) 0.0840(16) -0.0100(12) -0.0029(10) 0.0008(10)
C18 0.0654(14) 0.0524(12) 0.0770(15) -0.0195(11) 0.0077(11) 0.0010(10)
C27 0.0716(15) 0.0892(17) 0.0605(13) 0.0122(12) -0.0296(12) -0.0067(13)
C15 0.104(2) 0.0795(17) 0.0508(12) -0.0196(11) 0.0170(13) 0.0053(15)
C26 0.0835(17) 0.0814(16) 0.0479(12) 0.0193(11) -0.0130(11) 0.0099(13)
C19 0.0887(19) 0.0736(17) 0.0926(19) -0.0388(14) 0.0032(16) 0.0054(14)
C20 0.104(2) 0.0879(19) 0.0657(15) -0.0209(14) 0.0130(15) 0.0291(17)
C16 0.142(3) 0.102(2) 0.088(2) -0.0339(18) 0.016(2) 0.036(2)

loop_
_atom_type_symbol
_atom_type_description
_atom_type_scat_dispersion_real
_atom_type_scat_dispersion_imag
_atom_type_scat_source
C C 0.0181 0.0091 'International Tables Vol C Tables 4.2.6.8 and 6.1.1.4'
H H 0.0000 0.0000 'International Tables Vol C Tables 4.2.6.8 and 6.1.1.4'
N N 0.0311 0.0180 'International Tables Vol C Tables 4.2.6.8 and 6.1.1.4'
O O 0.0492 0.0322 'International Tables Vol C Tables 4.2.6.8 and 6.1.1.4'

loop_
_geom_angle_atom_site_label_1
_geom_angle_atom_site_label_2
_geom_angle_atom_site_label_3
_geom_angle
C7 N2 C29 125.55(15)
C7 N2 C8 109.16(13)
C29 N2 C8 125.14(15)
C14 O3 C15 118.65(17)
C13 C1 C2 114.07(14)
C13 C1 C7 101.63(13)
C2 C1 C7 110.89(13)
C13 C1 C6 109.46(13)
C2 C1 C6 110.83(13)
C7 C1 C6 109.56(13)
C12 C13 C8 120.45(16)
C12 C13 C1 129.11(16)
C8 C13 C1 110.44(14)
C24 C23 C28 117.88(17)
C24 C23 C6 122.65(16)
C28 C23 C6 119.42(16)
C9 C8 C13 120.90(17)
C9 C8 N2 129.79(17)
C13 C8 N2 109.30(14)
C17 C5 C4 111.56(14)
C17 C5 C6 113.24(14)
C4 C5 C6 107.96(14)
C17 C5 H5 108.0
C4 C5 H5 108.0
C6 C5 H5 108.0
O1 C7 N2 125.90(15)
O1 C7 C1 125.49(15)
N2 C7 C1 108.61(14)
C3 C2 C14 119.31(17)
C3 C2 C1 122.88(16)
C14 C2 C1 117.81(16)
C22 C17 C18 118.11(19)
C22 C17 C5 120.80(17)
C18 C17 C5 121.09(18)
C23 C6 C5 115.26(14)
C23 C6 C1 110.83(13)
C5 C6 C1 110.74(13)
C23 C6 H6 106.5
C5 C6 H6 106.5
C1 C6 H6 106.5
C3 C4 C5 112.45(15)
C3 C4 H4A 109.1
C5 C4 H4A 109.1
C3 C4 H4B 109.1
C5 C4 H4B 109.1
H4A C4 H4B 107.8
C13 C12 C11 118.78(19)
C13 C12 H12 120.6
C11 C12 H12 120.6
C25 C24 C23 120.86(19)
C25 C24 H24 119.6
C23 C24 H24 119.6
C2 C3 C4 124.59(17)
C2 C3 H3 117.7
C4 C3 H3 117.7
C26 C25 C24 120.5(2)
C26 C25 H25 119.8
C24 C25 H25 119.8
O2 C14 O3 123.27(19)
O2 C14 C2 126.1(2)
O3 C14 C2 110.62(15)
C17 C22 C21 121.0(2)
C17 C22 H22 119.5
C21 C22 H22 119.5
O4 C29 N2 118.61(19)
O4 C29 C30 121.92(19)
N2 C29 C30 119.47(18)
C20 C21 C22 120.1(2)
C20 C21 H21 120.0
C22 C21 H21 120.0
C27 C28 C23 120.9(2)
C27 C28 H28 119.5
C23 C28 H28 119.5
C8 C9 C10 117.86(19)
C8 C9 H9 121.1
C10 C9 H9 121.1
C10 C11 C12 120.6(2)
C10 C11 H11 119.7
C12 C11 H11 119.7
C29 C30 H30A 109.5
C29 C30 H30B 109.5
H30A C30 H30B 109.5
C29 C30 H30C 109.5
H30A C30 H30C 109.5
H30B C30 H30C 109.5
C11 C10 C9 121.3(2)
C11 C10 H10 119.3
C9 C10 H10 119.3
C17 C18 C19 120.6(2)
C17 C18 H18 119.7
C19 C18 H18 119.7
C26 C27 C28 120.2(2)
C26 C27 H27 119.9
C28 C27 H27 119.9
O3 C15 C16 107.5(2)
O3 C15 H15A 110.2
C16 C15 H15A 110.2
O3 C15 H15B 110.2
C16 C15 H15B 110.2
H15A C15 H15B 108.5
C25 C26 C27 119.6(2)
C25 C26 H26 120.2
C27 C26 H26 120.2
C20 C19 C18 120.8(3)
C20 C19 H19 119.6
C18 C19 H19 119.6
C19 C20 C21 119.4(2)
C19 C20 H20 120.3
C21 C20 H20 120.3
C15 C16 H16A 109.5
C15 C16 H16B 109.5
H16A C16 H16B 109.5
C15 C16 H16C 109.5
H16A C16 H16C 109.5
H16B C16 H16C 109.5

loop_
_geom_bond_atom_site_label_1
_geom_bond_atom_site_label_2
_geom_bond_distance
O1 C7 1.212(2)
N2 C7 1.403(2)
N2 C29 1.406(2)
N2 C8 1.430(2)
O3 C14 1.335(2)
O3 C15 1.443(2)
C1 C13 1.497(2)
C1 C2 1.521(2)
C1 C7 1.534(2)
C1 C6 1.576(2)
C13 C12 1.378(2)
C13 C8 1.388(2)
C23 C24 1.385(3)
C23 C28 1.386(3)
C23 C6 1.518(2)
C8 C9 1.386(2)
C5 C17 1.517(2)
C5 C4 1.534(2)
C5 C6 1.538(2)
C5 H5 0.9800
C2 C3 1.326(3)
C2 C14 1.492(3)
C17 C22 1.381(3)
C17 C18 1.383(3)
C6 H6 0.9800
O2 C14 1.199(2)
C4 C3 1.488(3)
C4 H4A 0.9700
C4 H4B 0.9700
C12 C11 1.390(3)
C12 H12 0.9300
O4 C29 1.202(3)
C24 C25 1.382(3)
C24 H24 0.9300
C3 H3 0.9300
C25 C26 1.367(3)
C25 H25 0.9300
C22 C21 1.387(3)
C22 H22 0.9300
C29 C30 1.478(3)
C21 C20 1.372(4)
C21 H21 0.9300
C28 C27 1.382(3)
C28 H28 0.9300
C9 C10 1.392(3)
C9 H9 0.9300
C11 C10 1.367(3)
C11 H11 0.9300
C30 H30A 0.9600
C30 H30B 0.9600
C30 H30C 0.9600
C10 H10 0.9300
C18 C19 1.384(3)
C18 H18 0.9300
C27 C26 1.372(3)
C27 H27 0.9300
C15 C16 1.480(4)
C15 H15A 0.9700
C15 H15B 0.9700
C26 H26 0.9300
C19 C20 1.366(4)
C19 H19 0.9300
C20 H20 0.9300
C16 H16A 0.9600
C16 H16B 0.9600
C16 H16C 0.9600

loop_
_geom_torsion_atom_site_label_1
_geom_torsion_atom_site_label_2
_geom_torsion_atom_site_label_3
_geom_torsion_atom_site_label_4
_geom_torsion
C2 C1 C13 C12 -52.7(2)
C7 C1 C13 C12 -172.10(17)
C6 C1 C13 C12 72.1(2)
C2 C1 C13 C8 127.66(15)
C7 C1 C13 C8 8.28(17)
C6 C1 C13 C8 -107.53(15)
C12 C13 C8 C9 -3.1(3)
C1 C13 C8 C9 176.59(17)
C12 C13 C8 N2 175.76(15)
C1 C13 C8 N2 -4.58(19)
C7 N2 C8 C9 177.01(19)
C29 N2 C8 C9 1.2(3)
C7 N2 C8 C13 -1.69(19)
C29 N2 C8 C13 -177.53(17)
C29 N2 C7 O1 2.0(3)
C8 N2 C7 O1 -173.78(16)
C29 N2 C7 C1 -177.12(17)
C8 N2 C7 C1 7.06(18)
C13 C1 C7 O1 171.66(16)
C2 C1 C7 O1 50.0(2)
C6 C1 C7 O1 -72.6(2)
C13 C1 C7 N2 -9.17(16)
C2 C1 C7 N2 -130.79(15)
C6 C1 C7 N2 106.56(15)
C13 C1 C2 C3 133.82(18)
C7 C1 C2 C3 -112.17(19)
C6 C1 C2 C3 9.7(2)
C13 C1 C2 C14 -46.6(2)
C7 C1 C2 C14 67.4(2)
C6 C1 C2 C14 -170.64(15)
C4 C5 C17 C22 -109.6(2)
C6 C5 C17 C22 128.33(18)
C4 C5 C17 C18 69.8(2)
C6 C5 C17 C18 -52.2(2)
C24 C23 C6 C5 -45.9(2)
C28 C23 C6 C5 136.51(17)
C24 C23 C6 C1 80.9(2)
C28 C23 C6 C1 -96.74(18)
C17 C5 C6 C23 -45.63(19)
C4 C5 C6 C23 -169.66(14)
C17 C5 C6 C1 -172.44(13)
C4 C5 C6 C1 63.53(17)
C13 C1 C6 C23 60.48(17)
C2 C1 C6 C23 -172.85(14)
C7 C1 C6 C23 -50.16(18)
C13 C1 C6 C5 -170.30(13)
C2 C1 C6 C5 -43.63(18)
C7 C1 C6 C5 79.06(16)
C17 C5 C4 C3 -173.93(16)
C6 C5 C4 C3 -48.9(2)
C8 C13 C12 C11 1.4(3)
C1 C13 C12 C11 -178.20(18)
C28 C23 C24 C25 2.0(3)
C6 C23 C24 C25 -175.67(17)
C14 C2 C3 C4 -175.31(18)
C1 C2 C3 C4 4.3(3)
C5 C4 C3 C2 16.2(3)
C23 C24 C25 C26 -1.3(3)
C15 O3 C14 O2 -5.0(3)
C15 O3 C14 C2 176.21(18)
C3 C2 C14 O2 -19.0(3)
C1 C2 C14 O2 161.4(2)
C3 C2 C14 O3 159.78(18)
C1 C2 C14 O3 -19.8(2)
C18 C17 C22 C21 -0.1(3)
C5 C17 C22 C21 179.4(2)
C7 N2 C29 O4 -172.1(2)
C8 N2 C29 O4 3.1(3)
C7 N2 C29 C30 7.1(3)
C8 N2 C29 C30 -177.8(2)
C17 C22 C21 C20 0.4(4)
C24 C23 C28 C27 -1.3(3)
C6 C23 C28 C27 176.4(2)
C13 C8 C9 C10 2.1(3)
N2 C8 C9 C10 -176.44(19)
C13 C12 C11 C10 1.2(3)
C12 C11 C10 C9 -2.1(4)
C8 C9 C10 C11 0.4(3)
C22 C17 C18 C19 -0.2(3)
C5 C17 C18 C19 -179.6(2)
C23 C28 C27 C26 0.0(4)
C14 O3 C15 C16 -175.6(2)
C24 C25 C26 C27 -0.1(4)
C28 C27 C26 C25 0.7(4)
C17 C18 C19 C20 0.0(4)
C18 C19 C20 C21 0.3(4)
C22 C21 C20 C19 -0.5(4)
